data_1565054
loop_
_publ_author_name
'Beucher, Helene'
'Schoergenhumer, Johannes'
'Merino, Est\'ibaliz'
'Nevado, Cristina'

_publ_section_title
;
 Chelation-Assisted C-C Bond Activation of Biphenylene by Gold(I) Halides
;
_journal_name_full 'Chemical Science'
_journal_paper_doi 10.1039/D1SC03814A
_journal_year 2021
_chemical_formula_moiety 'C32 H12 B F24 1-, C34 H41 Cl P 1+'
_chemical_formula_sum 'C66 H53 B Cl F24 P'
_chemical_formula_weight 1379.31
_space_group_crystal_system monoclinic
_space_group_IT_number 14
_space_group_name_Hall '-P 2ybc'
_space_group_name_H-M_alt 'P 1 21/c 1'
_atom_sites_solution_hydrogens geom
_atom_sites_solution_primary dual
_atom_sites_solution_secondary difmap
_audit_creation_method SHELXL-2018/3
_audit_update_record
;
2021-02-25 deposited with the CCDC.	2021-10-27 downloaded from the CCDC.
;
_cell_angle_alpha 90
_cell_angle_beta 92.3246(8)
_cell_angle_gamma 90
_cell_formula_units_Z 4
_cell_length_a 18.60588(14)
_cell_length_b 12.96449(11)
_cell_length_c 25.8472(3)
_cell_measurement_reflns_used 27887
_cell_measurement_temperature 160(2)
_cell_measurement_theta_max 72.9610
_cell_measurement_theta_min 2.3580
_cell_volume 6229.62(10)
_computing_cell_refinement 'CrysAlisPro, Version 1.171.40.71a (Rigaku Oxford Diffraction, 2020)'
_computing_data_collection 'CrysAlisPro, Version 1.171.40.71a (Rigaku Oxford Diffraction, 2020)'
_computing_data_reduction 'CrysAlisPro, Version 1.171.40.71a (Rigaku Oxford Diffraction, 2020)'
_computing_molecular_graphics 'ORTEPII (Johnson, 1976)'
_computing_publication_material 'SHELXL-2018 and PLATON (Spek, 2015)'
_computing_structure_refinement 'SHELXL-2018 (Sheldrick, 2015b)'
_computing_structure_solution 'SHELXT-2018 (Sheldrick, 2015a)'
_diffrn_ambient_environment N~2~
_diffrn_ambient_temperature 160(2)
_diffrn_detector 'CCD area detector'
_diffrn_detector_area_resol_mean 10.3801
_diffrn_detector_type 'Atlas CCD area detector on \k goniostat'
_diffrn_measured_fraction_theta_full 1.000
_diffrn_measured_fraction_theta_max 0.988
_diffrn_measurement_device 'four-circle \k-geometry diffractometer'
_diffrn_measurement_device_type 'Oxford Diffraction SuperNova, dual radiation diffractometer'
_diffrn_measurement_method '\w scans'
_diffrn_radiation_monochromator mirror
_diffrn_radiation_probe x-ray
_diffrn_radiation_type 'Cu K\a'
_diffrn_radiation_wavelength 1.54184
_diffrn_reflns_av_R_equivalents 0.0345
_diffrn_reflns_av_unetI/netI 0.0194
_diffrn_reflns_Laue_measured_fraction_full 1.000
_diffrn_reflns_Laue_measured_fraction_max 0.988
_diffrn_reflns_limit_h_max 22
_diffrn_reflns_limit_h_min -23
_diffrn_reflns_limit_k_max 15
_diffrn_reflns_limit_k_min -16
_diffrn_reflns_limit_l_max 31
_diffrn_reflns_limit_l_min -30
_diffrn_reflns_number 59306
_diffrn_reflns_point_group_measured_fraction_full 1.000
_diffrn_reflns_point_group_measured_fraction_max 0.988
_diffrn_reflns_theta_full 67.684
_diffrn_reflns_theta_max 73.056
_diffrn_reflns_theta_min 2.377
_diffrn_source 'micro-focus sealed X-ray tube'
_diffrn_source_type 'SuperNova (Cu) X-ray source'
_exptl_absorpt_coefficient_mu 1.803
_exptl_absorpt_correction_T_max 1.000
_exptl_absorpt_correction_T_min 0.600
_exptl_absorpt_correction_type gaussian
_exptl_absorpt_process_details
;
Numerical absorption correction based on gaussian integration over
a multifaceted crystal model 
plus an empirical absorption correction using spherical harmonics, 
implemented in the SCALE3 ABSPACK scaling algorithm.
CrysAlisPro, Version 1.171.40.71a (Rigaku Oxford Diffraction, 2020)
;
_exptl_crystal_colour colourless
_exptl_crystal_density_diffrn 1.471
_exptl_crystal_description prism
_exptl_crystal_F_000 2808
_exptl_crystal_size_max 0.25
_exptl_crystal_size_mid 0.14
_exptl_crystal_size_min 0.12
_refine_diff_density_max 1.073
_refine_diff_density_min -0.890
_refine_diff_density_rms 0.066
_refine_ls_extinction_method none
_refine_ls_goodness_of_fit_ref 1.060
_refine_ls_hydrogen_treatment constr
_refine_ls_matrix_type full
_refine_ls_number_parameters 1019
_refine_ls_number_reflns 12308
_refine_ls_number_restraints 973
_refine_ls_restrained_S_all 1.153
_refine_ls_R_factor_all 0.0858
_refine_ls_R_factor_gt 0.0777
_refine_ls_shift/su_max 0.001
_refine_ls_shift/su_mean 0.000
_refine_ls_structure_factor_coef Fsqd
_refine_ls_weighting_details 'w=1/[\s^2^(Fo^2^)+(0.1091P)^2^+7.4167P] where P=(Fo^2^+2Fc^2^)/3'
_refine_ls_weighting_scheme calc
_refine_ls_wR_factor_gt 0.2114
_refine_ls_wR_factor_ref 0.2209
_reflns_Friedel_coverage 0.000
_reflns_number_gt 10634
_reflns_number_total 12308
_reflns_threshold_expression 'I > 2\s(I)'
_cod_data_source_file d1sc03814a2.cif
_cod_data_source_block NV2004
_cod_original_sg_symbol_H-M 'P 21/c'
_cod_database_code 1565054
_shelx_shelxl_version_number 2018/3
_shelx_space_group_comment
;
The symmetry employed for this shelxl refinement is uniquely defined
by the following loop, which should always be used as a source of
symmetry information in preference to the above space-group names.
They are only intended as comments.
;
_oxdiff_exptl_absorpt_empirical_full_min 0.806
_oxdiff_exptl_absorpt_empirical_full_max 1.311
_oxdiff_exptl_absorpt_empirical_details
;
Empirical correction (ABSPACK) includes:
- Absorption correction using spherical harmonics
- Frame scaling
;

loop_
_space_group_symop_operation_xyz
'x, y, z'
'-x, y+1/2, -z+1/2'
'-x, -y, -z'
'x, -y-1/2, z-1/2'

loop_
_atom_site_label
_atom_site_type_symbol
_atom_site_fract_x
_atom_site_fract_y
_atom_site_fract_z
_atom_site_U_iso_or_equiv
_atom_site_adp_type
_atom_site_occupancy
_atom_site_site_symmetry_order
_atom_site_calc_flag
_atom_site_refinement_flags_posn
_atom_site_refinement_flags_adp
_atom_site_refinement_flags_occupancy
_atom_site_disorder_assembly
_atom_site_disorder_group
P1 P 0.27321(4) 0.17243(6) 0.63332(3) 0.04109(19) Uani 1 1 d . . . . .
C33 C 0.33468(15) 0.2759(2) 0.65764(12) 0.0442(6) Uani 1 1 d . . . . .
C34 C 0.30028(16) 0.3839(2) 0.65654(13) 0.0497(7) Uani 1 1 d . . . . .
H341 H 0.258775 0.385162 0.679320 0.060 Uiso 1 1 calc R U . . .
H342 H 0.282570 0.400527 0.620874 0.060 Uiso 1 1 calc R U . . .
C35 C 0.35629(19) 0.4650(3) 0.67514(16) 0.0615(9) Uani 1 1 d . . . . .
H35 H 0.333821 0.535118 0.673881 0.074 Uiso 1 1 calc R U . . .
C36 C 0.3809(2) 0.4401(3) 0.73063(16) 0.0694(11) Uani 1 1 d . . . . .
H361 H 0.339161 0.441769 0.753211 0.083 Uiso 1 1 calc R U . . .
H362 H 0.416087 0.492394 0.743395 0.083 Uiso 1 1 calc R U . . .
C37 C 0.41538(19) 0.3333(3) 0.73267(15) 0.0660(10) Uani 1 1 d . . . . .
H37 H 0.431838 0.317542 0.769128 0.079 Uiso 1 1 calc R U . . .
C38 C 0.36042(18) 0.2515(3) 0.71397(13) 0.0553(8) Uani 1 1 d . . . . .
H381 H 0.318856 0.251482 0.736698 0.066 Uiso 1 1 calc R U . . .
H382 H 0.382832 0.182219 0.715570 0.066 Uiso 1 1 calc R U . . .
C39 C 0.40104(16) 0.2745(3) 0.62313(13) 0.0514(7) Uani 1 1 d . . . . .
H391 H 0.423688 0.205446 0.624429 0.062 Uiso 1 1 calc R U . . .
H392 H 0.385701 0.289290 0.586757 0.062 Uiso 1 1 calc R U . . .
C40 C 0.45565(18) 0.3564(3) 0.64259(16) 0.0630(9) Uani 1 1 d . . . . .
H40 H 0.498227 0.355369 0.620192 0.076 Uiso 1 1 calc R U . . .
C41 C 0.48008(19) 0.3315(4) 0.69807(17) 0.0714(11) Uani 1 1 d . . . . .
H411 H 0.516104 0.382925 0.710580 0.086 Uiso 1 1 calc R U . . .
H412 H 0.502872 0.262538 0.699500 0.086 Uiso 1 1 calc R U . . .
C42 C 0.4208(2) 0.4629(3) 0.63979(17) 0.0672(10) Uani 1 1 d . . . . .
H421 H 0.404489 0.478157 0.603672 0.081 Uiso 1 1 calc R U . . .
H422 H 0.456280 0.516053 0.651065 0.081 Uiso 1 1 calc R U . . .
C43 C 0.18125(16) 0.1723(2) 0.65818(10) 0.0515(7) Uani 1 1 d D . . . .
C44 C 0.1792(2) 0.1835(4) 0.71747(12) 0.0563(9) Uani 0.807(3) 1 d D U P A 1
H441 H 0.206857 0.126777 0.734438 0.068 Uiso 0.807(3) 1 calc R U P A 1
H442 H 0.201534 0.249684 0.728382 0.068 Uiso 0.807(3) 1 calc R U P A 1
C45 C 0.1009(2) 0.1801(3) 0.7342(2) 0.0663(10) Uani 0.807(3) 1 d D U P A 1
H45 H 0.100292 0.184879 0.772760 0.080 Uiso 0.807(3) 1 calc R U P A 1
C46 C 0.0593(3) 0.2718(4) 0.71030(15) 0.0685(11) Uani 0.807(3) 1 d D U P A 1
H461 H 0.009310 0.271556 0.721994 0.082 Uiso 0.807(3) 1 calc R U P A 1
H462 H 0.082386 0.337259 0.721635 0.082 Uiso 0.807(3) 1 calc R U P A 1
C47 C 0.05911(19) 0.2634(4) 0.65118(15) 0.0643(9) Uani 0.807(3) 1 d D U P A 1
H47 H 0.032320 0.322974 0.635166 0.077 Uiso 0.807(3) 1 calc R U P A 1
C48 C 0.13772(17) 0.2649(3) 0.63478(16) 0.0538(9) Uani 0.807(3) 1 d D U P A 1
H481 H 0.160680 0.330264 0.646423 0.065 Uiso 0.807(3) 1 calc R U P A 1
H482 H 0.138695 0.262246 0.596540 0.065 Uiso 0.807(3) 1 calc R U P A 1
C49 C 0.1431(3) 0.0736(4) 0.6391(2) 0.0599(12) Uani 0.807(3) 1 d D U P A 1
H491 H 0.169791 0.012652 0.652643 0.072 Uiso 0.807(3) 1 calc R U P A 1
H492 H 0.142649 0.071082 0.600833 0.072 Uiso 0.807(3) 1 calc R U P A 1
C50 C 0.0653(3) 0.0699(5) 0.65718(16) 0.0664(10) Uani 0.807(3) 1 d D U P A 1
H50 H 0.041914 0.003825 0.645729 0.080 Uiso 0.807(3) 1 calc R U P A 1
C51 C 0.0243(2) 0.1617(3) 0.6329(2) 0.0679(10) Uani 0.807(3) 1 d D U P A 1
H511 H -0.026472 0.159704 0.642992 0.081 Uiso 0.807(3) 1 calc R U P A 1
H512 H 0.024915 0.157124 0.594687 0.081 Uiso 0.807(3) 1 calc R U P A 1
C52 C 0.0659(3) 0.0781(4) 0.71651(16) 0.0717(10) Uani 0.807(3) 1 d D U P A 1
H521 H 0.016015 0.074774 0.728352 0.086 Uiso 0.807(3) 1 calc R U P A 1
H522 H 0.093131 0.019441 0.732107 0.086 Uiso 0.807(3) 1 calc R U P A 1
C44A C 0.1486(8) 0.2721(7) 0.6784(7) 0.0606(17) Uani 0.193(3) 1 d D U P A 2
H443 H 0.139489 0.322794 0.650255 0.073 Uiso 0.193(3) 1 calc R U P A 2
H444 H 0.179629 0.303725 0.706063 0.073 Uiso 0.193(3) 1 calc R U P A 2
C45A C 0.0781(8) 0.2308(16) 0.6995(6) 0.0654(14) Uani 0.193(3) 1 d D U P A 2
H45A H 0.050554 0.292443 0.710994 0.079 Uiso 0.193(3) 1 calc R U P A 2
C46A C 0.0287(9) 0.1740(16) 0.6598(8) 0.0660(14) Uani 0.193(3) 1 d D U P A 2
H463 H 0.020756 0.216297 0.628261 0.079 Uiso 0.193(3) 1 calc R U P A 2
H464 H -0.018475 0.159322 0.674646 0.079 Uiso 0.193(3) 1 calc R U P A 2
C47A C 0.0673(14) 0.0729(17) 0.6470(8) 0.0650(14) Uani 0.193(3) 1 d D U P A 2
H47A H 0.036444 0.034482 0.620858 0.078 Uiso 0.193(3) 1 calc R U P A 2
C48A C 0.1401(13) 0.0946(18) 0.6231(8) 0.063(2) Uani 0.193(3) 1 d D U P A 2
H483 H 0.132546 0.123498 0.587799 0.075 Uiso 0.193(3) 1 calc R U P A 2
H484 H 0.168025 0.029889 0.620557 0.075 Uiso 0.193(3) 1 calc R U P A 2
C49A C 0.1922(8) 0.0973(13) 0.7043(5) 0.064(2) Uani 0.193(3) 1 d D U P A 2
H493 H 0.216263 0.035067 0.691141 0.077 Uiso 0.193(3) 1 calc R U P A 2
H494 H 0.226620 0.130385 0.729412 0.077 Uiso 0.193(3) 1 calc R U P A 2
C50A C 0.1278(8) 0.0603(13) 0.7349(6) 0.0679(15) Uani 0.193(3) 1 d D U P A 2
H50A H 0.141522 0.017868 0.766050 0.081 Uiso 0.193(3) 1 calc R U P A 2
C51A C 0.0772(10) 0.0048(16) 0.6955(6) 0.0678(16) Uani 0.193(3) 1 d D U P A 2
H513 H 0.030077 -0.007890 0.710731 0.081 Uiso 0.193(3) 1 calc R U P A 2
H514 H 0.098072 -0.062576 0.686020 0.081 Uiso 0.193(3) 1 calc R U P A 2
C52A C 0.0901(13) 0.1622(15) 0.7476(7) 0.0681(16) Uani 0.193(3) 1 d D U P A 2
H523 H 0.119637 0.200136 0.773992 0.082 Uiso 0.193(3) 1 calc R U P A 2
H524 H 0.043049 0.146866 0.762452 0.082 Uiso 0.193(3) 1 calc R U P A 2
C53 C 0.3154(2) 0.0499(3) 0.64963(17) 0.0647(9) Uani 1 1 d . . . . .
H531 H 0.367370 0.059503 0.657865 0.078 Uiso 1 1 calc R U . . .
H532 H 0.292973 0.018760 0.680013 0.078 Uiso 1 1 calc R U . . .
C54 C 0.3039(2) -0.0193(3) 0.60197(17) 0.0659(10) Uani 1 1 d . . . . .
H541 H 0.346332 -0.064314 0.598014 0.079 Uiso 1 1 calc R U . . .
H542 H 0.261188 -0.063708 0.605976 0.079 Uiso 1 1 calc R U . . .
C55 C 0.29314(16) 0.0483(3) 0.55525(14) 0.0538(8) Uani 1 1 d . . . . .
C56 C 0.27283(14) 0.1521(2) 0.56321(11) 0.0424(6) Uani 1 1 d . . . . .
C57 C 0.25843(17) 0.2175(3) 0.52074(12) 0.0497(7) Uani 1 1 d . . . . .
C58 C 0.2660(2) 0.1766(4) 0.47142(14) 0.0657(10) Uani 1 1 d . . . . .
H58 H 0.256082 0.219369 0.442148 0.079 Uiso 1 1 calc R U . . .
C59 C 0.2874(2) 0.0761(4) 0.46363(17) 0.0770(13) Uani 1 1 d . . . . .
H59 H 0.293349 0.051396 0.429465 0.092 Uiso 1 1 calc R U . . .
C60 C 0.30018(19) 0.0116(3) 0.50521(18) 0.0685(11) Uani 1 1 d . . . . .
H60 H 0.313795 -0.058091 0.499734 0.082 Uiso 1 1 calc R U . . .
C61 C 0.23494(17) 0.3284(3) 0.52307(13) 0.0610(8) Uani 1 1 d DG U . . .
C62A C 0.2701(4) 0.4196(4) 0.5115(5) 0.0732(16) Uani 0.219(3) 1 d DG U P B 2
C63A C 0.2363(7) 0.5139(3) 0.5186(6) 0.0797(17) Uani 0.219(3) 1 d DG U P B 2
H63A H 0.260383 0.576194 0.510706 0.096 Uiso 0.219(3) 1 calc R U P B 2
C64A C 0.1673(7) 0.5169(6) 0.5373(6) 0.0836(17) Uani 0.219(3) 1 d DG U P B 2
H64A H 0.144248 0.581341 0.542129 0.100 Uiso 0.219(3) 1 calc R U P B 2
C65A C 0.1322(4) 0.4257(8) 0.5488(5) 0.0805(17) Uani 0.219(3) 1 d DG U P B 2
H65A H 0.085010 0.427795 0.561594 0.097 Uiso 0.219(3) 1 calc R U P B 2
C66A C 0.1660(3) 0.3314(6) 0.5417(4) 0.0740(18) Uani 0.219(3) 1 d DG U P B 2
H66A H 0.141907 0.269101 0.549637 0.089 Uiso 0.219(3) 1 calc R U P B 2
Cl1A Cl 0.3540(3) 0.4041(5) 0.49040(19) 0.0834(15) Uani 0.219(3) 1 d D U P B 2
C62 C 0.1638(2) 0.3547(3) 0.51361(19) 0.0698(11) Uani 0.781(3) 1 d D U P B 1
C63 C 0.1441(3) 0.4579(3) 0.5148(2) 0.0834(12) Uani 0.781(3) 1 d D U P B 1
H63 H 0.094623 0.475699 0.510814 0.100 Uiso 0.781(3) 1 calc R U P B 1
C64 C 0.1947(3) 0.5354(5) 0.5216(3) 0.0869(13) Uani 0.781(3) 1 d D U P B 1
H64 H 0.180235 0.605439 0.524277 0.104 Uiso 0.781(3) 1 calc R U P B 1
C65 C 0.2670(3) 0.5090(4) 0.5244(2) 0.0815(12) Uani 0.781(3) 1 d D U P B 1
H65 H 0.302751 0.561292 0.526200 0.098 Uiso 0.781(3) 1 calc R U P B 1
C66 C 0.2867(3) 0.4057(3) 0.5247(2) 0.0705(11) Uani 0.781(3) 1 d D U P B 1
H66 H 0.336275 0.387688 0.525973 0.085 Uiso 0.781(3) 1 calc R U P B 1
Cl1 Cl 0.10025(7) 0.26288(14) 0.49977(5) 0.0823(5) Uani 0.781(3) 1 d D . P B 1
F1 F 0.08386(19) 1.08483(19) 0.31191(12) 0.1008(10) Uani 1 1 d . . . . .
F2 F 0.16814(15) 1.16305(18) 0.35336(14) 0.1052(11) Uani 1 1 d . . . . .
F3 F 0.06217(19) 1.1539(2) 0.38173(15) 0.1132(11) Uani 1 1 d . . . . .
F4 F 0.0658(2) 0.9357(3) 0.53160(12) 0.1256(14) Uani 1 1 d . . . . .
F5 F 0.0712(2) 0.7771(3) 0.51275(11) 0.1172(13) Uani 1 1 d . . . . .
F6 F 0.16058(15) 0.8511(3) 0.54501(10) 0.1005(10) Uani 1 1 d . . . . .
F7 F 0.02796(12) 0.5050(2) 0.33585(11) 0.0828(7) Uani 1 1 d . . . . .
F8 F 0.03939(12) 0.5201(2) 0.41777(10) 0.0780(7) Uani 1 1 d . . . . .
F9 F 0.05721(14) 0.37458(18) 0.38053(16) 0.1123(12) Uani 1 1 d . . . . .
F10 F 0.3687(2) 0.3735(3) 0.39815(16) 0.1447(17) Uani 1 1 d . . . . .
F11 F 0.30430(14) 0.28668(16) 0.34515(11) 0.0831(7) Uani 1 1 d . . . . .
F12 F 0.36943(16) 0.4041(2) 0.31760(16) 0.1177(13) Uani 1 1 d . . . . .
F13 F 0.50093(13) 0.9914(2) 0.33812(11) 0.0884(8) Uani 1 1 d . . . . .
F14 F 0.51916(17) 1.0423(2) 0.41551(13) 0.1132(11) Uani 1 1 d . . . . .
F15 F 0.42329(14) 1.08654(17) 0.37186(12) 0.0872(8) Uani 1 1 d . . . . .
F19 F 0.38195(14) 0.7625(3) 0.13630(9) 0.0912(9) Uani 1 1 d . . . . .
F20 F 0.44085(10) 0.80423(17) 0.20664(9) 0.0647(5) Uani 1 1 d . . . . .
F21 F 0.41158(12) 0.64709(18) 0.19314(10) 0.0746(6) Uani 1 1 d . . . . .
F16 F 0.4161(3) 0.7179(6) 0.54132(16) 0.1097(17) Uani 0.643(8) 1 d D U P C 1
F17 F 0.5207(2) 0.7318(5) 0.5143(3) 0.1123(18) Uani 0.643(8) 1 d D U P C 1
F18 F 0.4549(4) 0.6080(3) 0.49047(19) 0.0979(16) Uani 0.643(8) 1 d D U P C 1
F22 F 0.1235(4) 0.7740(8) 0.13084(16) 0.124(2) Uani 0.432(6) 1 d D U P D 1
F23 F 0.1068(4) 0.8938(5) 0.1826(4) 0.150(3) Uani 0.432(6) 1 d D U P D 1
F24 F 0.0706(4) 0.7455(8) 0.1994(3) 0.140(3) Uani 0.432(6) 1 d D U P D 1
F16A F 0.4937(6) 0.7601(6) 0.5354(3) 0.099(2) Uani 0.357(8) 1 d D U P C 2
F17A F 0.4977(6) 0.6331(7) 0.4858(3) 0.107(2) Uani 0.357(8) 1 d D U P C 2
F18A F 0.4067(4) 0.6593(9) 0.5285(3) 0.101(2) Uani 0.357(8) 1 d D U P C 2
F22A F 0.1275(3) 0.8591(6) 0.1408(2) 0.138(2) Uani 0.568(6) 1 d D U P D 2
F23A F 0.0673(2) 0.8208(6) 0.20447(17) 0.112(2) Uani 0.568(6) 1 d D U P D 2
F24A F 0.1069(3) 0.7052(5) 0.1572(3) 0.152(2) Uani 0.568(6) 1 d D U P D 2
C1 C 0.19859(13) 0.84020(19) 0.38366(10) 0.0336(5) Uani 1 1 d . . . . .
C2 C 0.17769(15) 0.9340(2) 0.36099(11) 0.0390(6) Uani 1 1 d . . . . .
H2 H 0.194118 0.950830 0.327708 0.047 Uiso 1 1 calc R U . . .
C3 C 0.13349(16) 1.0035(2) 0.38578(12) 0.0449(6) Uani 1 1 d . . . . .
C4 C 0.10913(16) 0.9831(2) 0.43461(13) 0.0482(7) Uani 1 1 d . . . . .
H4 H 0.079192 1.030786 0.451506 0.058 Uiso 1 1 calc R U . . .
C5 C 0.12966(15) 0.8915(2) 0.45802(12) 0.0428(6) Uani 1 1 d . . . . .
C6 C 0.17326(14) 0.8219(2) 0.43310(10) 0.0365(5) Uani 1 1 d . . . . .
H6 H 0.186410 0.759533 0.450273 0.044 Uiso 1 1 calc R U . . .
C7 C 0.1132(2) 1.1014(2) 0.35854(16) 0.0627(9) Uani 1 1 d . . . . .
C8 C 0.10580(19) 0.8646(3) 0.51107(14) 0.0585(8) Uani 1 1 d . . . . .
C9 C 0.23463(14) 0.6400(2) 0.36551(10) 0.0345(5) Uani 1 1 d . . . . .
C10 C 0.16441(15) 0.6060(2) 0.37211(11) 0.0389(6) Uani 1 1 d . . . . .
H10 H 0.127466 0.655710 0.375905 0.047 Uiso 1 1 calc R U . . .
C11 C 0.14668(17) 0.5016(2) 0.37330(12) 0.0458(6) Uani 1 1 d . . . . .
C12 C 0.19912(17) 0.4269(2) 0.36809(12) 0.0448(6) Uani 1 1 d . . . . .
H12 H 0.187418 0.355618 0.369486 0.054 Uiso 1 1 calc R U . . .
C13 C 0.26880(16) 0.4586(2) 0.36082(11) 0.0422(6) Uani 1 1 d . . . . .
C14 C 0.28600(15) 0.5628(2) 0.35940(11) 0.0385(6) Uani 1 1 d . . . . .
H14 H 0.334382 0.582179 0.354086 0.046 Uiso 1 1 calc R U . . .
C15 C 0.0681(2) 0.4724(3) 0.37703(17) 0.0621(9) Uani 1 1 d . . . . .
C16 C 0.3273(2) 0.3812(3) 0.35539(16) 0.0614(9) Uani 1 1 d . . . . .
C17 C 0.33277(13) 0.7914(2) 0.38713(10) 0.0349(5) Uani 1 1 d . . . . .
C18 C 0.36899(14) 0.8810(2) 0.37355(11) 0.0393(6) Uani 1 1 d . . . . .
H18 H 0.351193 0.920046 0.344690 0.047 Uiso 1 1 calc R U . . .
C19 C 0.43061(15) 0.9150(2) 0.40107(12) 0.0448(6) Uani 1 1 d . . . . .
C20 C 0.45910(16) 0.8596(3) 0.44284(12) 0.0486(7) Uani 1 1 d . . . . .
H20 H 0.501241 0.882412 0.461436 0.058 Uiso 1 1 calc R U . . .
C21 C 0.42438(16) 0.7702(3) 0.45665(11) 0.0465(7) Uani 1 1 d . . . . .
C22 C 0.36242(15) 0.7372(2) 0.42948(10) 0.0399(6) Uani 1 1 d . . . . .
H22 H 0.339557 0.675703 0.440148 0.048 Uiso 1 1 calc R U . . .
C23 C 0.46759(19) 1.0091(3) 0.38289(16) 0.0637(9) Uani 1 1 d . . . . .
C24 C 0.45463(16) 0.7070(3) 0.50067(12) 0.0658(10) Uani 1 1 d D . . . .
C25 C 0.25667(14) 0.77336(19) 0.29466(10) 0.0353(5) Uani 1 1 d . . . . .
C26 C 0.31951(14) 0.7618(2) 0.26748(11) 0.0378(6) Uani 1 1 d . . . . .
H26 H 0.364161 0.754745 0.286303 0.045 Uiso 1 1 calc R U . . .
C27 C 0.31866(16) 0.7604(2) 0.21335(11) 0.0417(6) Uani 1 1 d . . . . .
C28 C 0.25532(17) 0.7718(2) 0.18437(11) 0.0466(7) Uani 1 1 d . . . . .
H28 H 0.254927 0.772233 0.147601 0.056 Uiso 1 1 calc R U . . .
C29 C 0.19251(17) 0.7827(3) 0.21045(12) 0.0506(7) Uani 1 1 d . . . . .
C30 C 0.19324(15) 0.7831(2) 0.26428(11) 0.0438(6) Uani 1 1 d . . . . .
H30 H 0.148972 0.790230 0.280993 0.053 Uiso 1 1 calc R U . . .
C31 C 0.38757(19) 0.7440(3) 0.18727(13) 0.0545(8) Uani 1 1 d . . . . .
C32 C 0.12441(19) 0.7948(4) 0.17994(12) 0.0892(16) Uani 1 1 d D . . . .
B1 B 0.25555(15) 0.7615(2) 0.35777(11) 0.0333(6) Uani 1 1 d . . . . .

loop_
_atom_site_aniso_label
_atom_site_aniso_U_11
_atom_site_aniso_U_22
_atom_site_aniso_U_33
_atom_site_aniso_U_23
_atom_site_aniso_U_13
_atom_site_aniso_U_12
P1 0.0363(3) 0.0450(4) 0.0417(4) -0.0007(3) -0.0015(3) 0.0019(3)
C33 0.0334(13) 0.0506(16) 0.0484(16) -0.0076(13) -0.0015(11) 0.0002(11)
C34 0.0404(14) 0.0512(17) 0.0575(18) -0.0096(14) 0.0008(13) 0.0008(13)
C35 0.0507(18) 0.0563(19) 0.078(2) -0.0211(17) 0.0030(16) -0.0062(15)
C36 0.055(2) 0.084(3) 0.069(2) -0.032(2) -0.0009(17) -0.0084(18)
C37 0.0509(18) 0.089(3) 0.057(2) -0.0178(19) -0.0097(15) -0.0022(18)
C38 0.0464(16) 0.072(2) 0.0469(17) -0.0062(15) -0.0072(13) 0.0046(15)
C39 0.0375(14) 0.0599(19) 0.0568(18) -0.0126(15) 0.0033(13) -0.0002(13)
C40 0.0390(16) 0.078(2) 0.073(2) -0.0210(19) 0.0073(15) -0.0103(16)
C41 0.0417(17) 0.094(3) 0.078(3) -0.023(2) -0.0107(16) -0.0017(18)
C42 0.055(2) 0.068(2) 0.078(2) -0.0191(19) 0.0072(17) -0.0198(17)
C43 0.0426(15) 0.073(2) 0.0394(15) -0.0059(14) 0.0039(12) -0.0098(14)
C44 0.0524(19) 0.075(2) 0.0421(18) -0.0021(17) 0.0061(15) -0.0045(17)
C45 0.0583(19) 0.087(2) 0.055(2) -0.0105(17) 0.0187(16) -0.0106(17)
C46 0.0514(19) 0.090(3) 0.065(2) -0.017(2) 0.0183(17) -0.0020(19)
C47 0.0429(16) 0.084(2) 0.0658(19) -0.0105(18) 0.0058(15) 0.0016(16)
C48 0.0378(17) 0.070(2) 0.053(2) -0.0028(17) 0.0023(15) 0.0017(16)
C49 0.0463(18) 0.071(2) 0.064(3) -0.010(2) 0.015(2) -0.0142(18)
C50 0.0495(16) 0.085(2) 0.066(2) -0.0128(18) 0.0168(17) -0.0188(16)
C51 0.0436(17) 0.092(2) 0.069(2) -0.016(2) 0.0107(18) -0.0119(17)
C52 0.0609(19) 0.090(2) 0.066(2) -0.0061(19) 0.0221(17) -0.0149(18)
C44A 0.048(3) 0.081(3) 0.054(3) -0.004(3) 0.007(3) -0.004(3)
C45A 0.050(2) 0.086(3) 0.062(2) -0.012(2) 0.014(2) -0.006(2)
C46A 0.046(2) 0.087(3) 0.066(3) -0.013(3) 0.012(3) -0.010(2)
C47A 0.048(2) 0.082(3) 0.066(3) -0.013(2) 0.015(2) -0.016(2)
C48A 0.047(4) 0.076(4) 0.067(4) -0.013(4) 0.016(4) -0.016(4)
C49A 0.057(4) 0.083(4) 0.053(4) -0.010(4) 0.012(4) -0.012(4)
C50A 0.058(3) 0.087(3) 0.060(3) -0.009(3) 0.018(3) -0.014(3)
C51A 0.054(3) 0.086(3) 0.065(3) -0.010(3) 0.018(3) -0.017(3)
C52A 0.056(3) 0.088(3) 0.062(3) -0.010(3) 0.019(3) -0.012(3)
C53 0.063(2) 0.0504(19) 0.079(2) 0.0043(17) -0.0152(18) 0.0074(16)
C54 0.057(2) 0.0462(18) 0.094(3) -0.0051(18) -0.0058(18) 0.0078(15)
C55 0.0378(14) 0.0536(18) 0.070(2) -0.0191(16) 0.0050(14) 0.0005(13)
C56 0.0336(13) 0.0496(16) 0.0444(15) -0.0097(12) 0.0060(11) -0.0016(11)
C57 0.0467(16) 0.0620(19) 0.0406(15) -0.0073(13) 0.0051(12) -0.0069(14)
C58 0.062(2) 0.095(3) 0.0413(17) -0.0153(18) 0.0061(15) -0.0146(19)
C59 0.060(2) 0.106(3) 0.066(2) -0.045(3) 0.0154(18) -0.010(2)
C60 0.0496(18) 0.071(2) 0.086(3) -0.039(2) 0.0108(18) 0.0000(17)
C61 0.0767(19) 0.0656(18) 0.0403(14) 0.0063(13) -0.0035(14) -0.0016(15)
C62A 0.095(3) 0.069(3) 0.055(3) 0.011(3) 0.000(3) -0.003(3)
C63A 0.101(4) 0.073(3) 0.065(3) 0.016(3) 0.001(3) 0.003(3)
C64A 0.102(3) 0.080(3) 0.069(3) 0.018(3) -0.001(3) 0.013(3)
C65A 0.095(3) 0.084(3) 0.062(3) 0.015(3) -0.006(3) 0.013(3)
C66A 0.087(3) 0.079(3) 0.054(3) 0.012(3) -0.008(3) 0.007(3)
Cl1A 0.092(3) 0.096(3) 0.064(2) 0.003(2) 0.009(2) -0.019(2)
C62 0.082(2) 0.077(2) 0.049(2) 0.0140(19) -0.0094(19) 0.011(2)
C63 0.101(3) 0.084(3) 0.065(2) 0.017(2) -0.008(2) 0.019(2)
C64 0.112(3) 0.075(2) 0.073(2) 0.023(2) 0.002(2) 0.011(2)
C65 0.107(3) 0.071(2) 0.066(2) 0.0155(19) 0.003(2) -0.009(2)
C66 0.092(2) 0.068(2) 0.052(2) 0.0096(18) 0.0034(19) -0.011(2)
Cl1 0.0591(7) 0.1267(13) 0.0596(7) -0.0068(7) -0.0150(5) 0.0032(7)
F1 0.141(2) 0.0585(14) 0.0981(19) 0.0217(13) -0.0511(18) -0.0004(15)
F2 0.0892(17) 0.0486(12) 0.175(3) 0.0460(16) -0.0331(18) -0.0204(12)
F3 0.127(3) 0.0647(16) 0.149(3) 0.0153(17) 0.016(2) 0.0504(17)
F4 0.163(3) 0.138(3) 0.0804(18) -0.0001(18) 0.062(2) 0.071(2)
F5 0.156(3) 0.129(3) 0.0701(16) -0.0193(16) 0.0493(18) -0.079(2)
F6 0.0869(17) 0.162(3) 0.0533(13) 0.0152(15) 0.0068(12) -0.0120(18)
F7 0.0541(12) 0.1010(18) 0.0922(17) -0.0037(14) -0.0116(11) -0.0116(12)
F8 0.0588(12) 0.0903(16) 0.0868(16) -0.0063(13) 0.0244(11) -0.0157(11)
F9 0.0633(14) 0.0491(13) 0.225(4) 0.0058(17) 0.0153(18) -0.0188(11)
F10 0.137(3) 0.127(3) 0.163(3) -0.054(2) -0.082(3) 0.087(2)
F11 0.0916(17) 0.0373(10) 0.122(2) -0.0082(11) 0.0227(15) 0.0144(10)
F12 0.0974(19) 0.0549(14) 0.207(4) -0.0002(17) 0.085(2) 0.0175(13)
F13 0.0700(14) 0.0906(17) 0.107(2) 0.0239(15) 0.0309(14) -0.0231(13)
F14 0.103(2) 0.106(2) 0.127(2) 0.0216(18) -0.0398(18) -0.0686(18)
F15 0.0761(15) 0.0476(12) 0.138(2) 0.0135(13) 0.0079(15) -0.0165(11)
F19 0.0757(15) 0.152(3) 0.0478(12) 0.0052(14) 0.0262(11) 0.0246(16)
F20 0.0468(10) 0.0754(13) 0.0738(13) 0.0051(11) 0.0233(9) 0.0031(9)
F21 0.0679(13) 0.0693(13) 0.0874(16) -0.0231(12) 0.0116(11) 0.0259(11)
F16 0.155(4) 0.130(4) 0.044(2) 0.020(2) 0.004(2) 0.004(3)
F17 0.100(3) 0.134(4) 0.098(3) 0.039(3) -0.052(3) -0.014(3)
F18 0.133(4) 0.075(2) 0.082(3) 0.021(2) -0.047(3) 0.009(2)
F22 0.072(3) 0.266(7) 0.031(3) -0.027(4) -0.018(2) 0.030(5)
F23 0.082(4) 0.262(7) 0.101(4) -0.006(5) -0.039(3) 0.052(4)
F24 0.054(3) 0.274(7) 0.090(4) -0.008(5) -0.018(3) -0.001(4)
F16A 0.130(5) 0.101(4) 0.062(4) -0.006(3) -0.051(4) -0.013(4)
F17A 0.136(5) 0.102(4) 0.081(4) 0.022(4) -0.019(4) 0.029(4)
F18A 0.125(4) 0.111(5) 0.065(4) 0.036(4) -0.028(3) -0.026(4)
F22A 0.080(3) 0.258(6) 0.072(3) 0.052(4) -0.024(3) 0.026(4)
F23A 0.043(2) 0.242(6) 0.051(2) -0.002(3) -0.0008(17) 0.056(3)
F24A 0.091(3) 0.256(6) 0.106(4) -0.029(4) -0.043(3) 0.009(4)
C1 0.0311(12) 0.0306(12) 0.0388(13) -0.0004(10) -0.0004(10) -0.0054(9)
C2 0.0409(13) 0.0316(12) 0.0444(14) 0.0020(11) -0.0003(11) -0.0047(10)
C3 0.0445(15) 0.0308(13) 0.0587(18) -0.0037(12) -0.0056(13) -0.0007(11)
C4 0.0428(15) 0.0383(14) 0.0637(19) -0.0142(13) 0.0026(13) 0.0038(12)
C5 0.0391(13) 0.0422(14) 0.0475(15) -0.0098(12) 0.0059(11) -0.0024(11)
C6 0.0364(13) 0.0335(12) 0.0395(13) -0.0003(10) 0.0026(10) -0.0017(10)
C7 0.069(2) 0.0338(15) 0.084(3) -0.0002(15) -0.0118(19) 0.0051(15)
C8 0.0577(19) 0.067(2) 0.0521(19) -0.0161(16) 0.0183(15) -0.0049(16)
C9 0.0380(13) 0.0318(12) 0.0338(12) -0.0009(10) 0.0017(10) -0.0014(10)
C10 0.0396(13) 0.0318(13) 0.0456(15) -0.0027(11) 0.0055(11) -0.0025(10)
C11 0.0497(16) 0.0365(14) 0.0516(16) -0.0038(12) 0.0060(13) -0.0073(12)
C12 0.0557(17) 0.0303(13) 0.0482(16) -0.0006(11) 0.0005(13) -0.0038(11)
C13 0.0500(15) 0.0336(13) 0.0428(15) -0.0028(11) -0.0026(12) 0.0057(11)
C14 0.0381(13) 0.0370(13) 0.0404(14) -0.0014(11) 0.0019(11) 0.0008(10)
C15 0.060(2) 0.0413(16) 0.086(3) 0.0006(16) 0.0172(19) -0.0062(14)
C16 0.0574(19) 0.0443(17) 0.082(3) -0.0067(16) 0.0009(18) 0.0101(15)
C17 0.0327(12) 0.0366(13) 0.0359(13) -0.0012(10) 0.0053(10) -0.0006(10)
C18 0.0354(13) 0.0397(14) 0.0428(14) 0.0009(11) 0.0035(11) -0.0040(10)
C19 0.0377(14) 0.0482(16) 0.0486(16) -0.0044(13) 0.0045(12) -0.0088(12)
C20 0.0384(14) 0.0601(18) 0.0469(16) -0.0075(14) -0.0024(12) -0.0062(13)
C21 0.0460(15) 0.0555(17) 0.0378(14) -0.0028(12) -0.0003(12) -0.0011(13)
C22 0.0422(14) 0.0417(14) 0.0360(13) 0.0002(11) 0.0039(11) -0.0033(11)
C23 0.0509(18) 0.059(2) 0.080(2) 0.0053(18) -0.0046(17) -0.0207(16)
C24 0.070(2) 0.082(3) 0.0440(18) 0.0082(17) -0.0137(16) -0.009(2)
C25 0.0368(12) 0.0320(12) 0.0375(13) 0.0016(10) 0.0047(10) -0.0028(10)
C26 0.0372(13) 0.0376(13) 0.0388(14) 0.0006(10) 0.0043(10) 0.0035(10)
C27 0.0449(15) 0.0396(14) 0.0414(15) -0.0007(11) 0.0101(12) 0.0060(11)
C28 0.0518(16) 0.0539(17) 0.0342(14) -0.0004(12) 0.0043(12) 0.0033(13)
C29 0.0433(15) 0.069(2) 0.0396(15) -0.0026(14) -0.0012(12) 0.0026(14)
C30 0.0356(13) 0.0579(17) 0.0381(14) 0.0003(12) 0.0037(11) -0.0027(12)
C31 0.0529(18) 0.066(2) 0.0451(17) -0.0037(14) 0.0122(14) 0.0120(15)
C32 0.057(2) 0.162(5) 0.048(2) -0.017(3) -0.0074(18) 0.017(3)
B1 0.0325(13) 0.0325(14) 0.0351(14) 0.0015(11) 0.0032(11) -0.0029(11)

loop_
_atom_type_symbol
_atom_type_description
_atom_type_scat_dispersion_real
_atom_type_scat_dispersion_imag
_atom_type_scat_source
C C 0.0181 0.0091 'International Tables Vol C Tables 4.2.6.8 and 6.1.1.4'
H H 0.0000 0.0000 'International Tables Vol C Tables 4.2.6.8 and 6.1.1.4'
B B 0.0090 0.0039 'International Tables Vol C Tables 4.2.6.8 and 6.1.1.4'
Cl Cl 0.3639 0.7018 'International Tables Vol C Tables 4.2.6.8 and 6.1.1.4'
F F 0.0727 0.0534 'International Tables Vol C Tables 4.2.6.8 and 6.1.1.4'
P P 0.2955 0.4335 'International Tables Vol C Tables 4.2.6.8 and 6.1.1.4'

loop_
_exptl_crystal_face_index_h
_exptl_crystal_face_index_k
_exptl_crystal_face_index_l
_exptl_crystal_face_perp_dist
-5 0 1 0.1162
5 0 -1 0.1162
0 -3 5 0.0697
0 3 -5 0.0539
-1 5 -3 0.0581
-1 2 5 0.0773
0 -1 -5 0.0733
0 1 5 0.0588
0 -3 -5 0.0746
0 3 5 0.0596

loop_
_geom_angle_atom_site_label_1
_geom_angle_atom_site_label_2
_geom_angle_atom_site_label_3
_geom_angle
_geom_angle_site_symmetry_1
_geom_angle_site_symmetry_3
_geom_angle_publ_flag
C53 P1 C56 95.05(17) . . ?
C53 P1 C43 108.41(17) . . ?
C56 P1 C43 112.13(12) . . ?
C53 P1 C33 107.44(16) . . ?
C56 P1 C33 114.65(14) . . ?
C43 P1 C33 116.63(13) . . ?
C34 C33 C38 108.4(3) . . ?
C34 C33 C39 109.8(3) . . ?
C38 C33 C39 108.4(2) . . ?
C34 C33 P1 113.66(19) . . ?
C38 C33 P1 109.5(2) . . ?
C39 C33 P1 106.9(2) . . ?
C33 C34 C35 109.8(3) . . ?
C33 C34 H341 109.7 . . ?
C35 C34 H341 109.7 . . ?
C33 C34 H342 109.7 . . ?
C35 C34 H342 109.7 . . ?
H341 C34 H342 108.2 . . ?
C36 C35 C42 110.1(3) . . ?
C36 C35 C34 108.8(3) . . ?
C42 C35 C34 109.6(3) . . ?
C36 C35 H35 109.4 . . ?
C42 C35 H35 109.4 . . ?
C34 C35 H35 109.4 . . ?
C35 C36 C37 109.6(3) . . ?
C35 C36 H361 109.8 . . ?
C37 C36 H361 109.8 . . ?
C35 C36 H362 109.8 . . ?
C37 C36 H362 109.8 . . ?
H361 C36 H362 108.2 . . ?
C36 C37 C41 109.5(4) . . ?
C36 C37 C38 110.0(3) . . ?
C41 C37 C38 109.6(3) . . ?
C36 C37 H37 109.3 . . ?
C41 C37 H37 109.3 . . ?
C38 C37 H37 109.3 . . ?
C37 C38 C33 109.3(3) . . ?
C37 C38 H381 109.8 . . ?
C33 C38 H381 109.8 . . ?
C37 C38 H382 109.8 . . ?
C33 C38 H382 109.8 . . ?
H381 C38 H382 108.3 . . ?
C40 C39 C33 109.5(3) . . ?
C40 C39 H391 109.8 . . ?
C33 C39 H391 109.8 . . ?
C40 C39 H392 109.8 . . ?
C33 C39 H392 109.8 . . ?
H391 C39 H392 108.2 . . ?
C41 C40 C42 110.3(3) . . ?
C41 C40 C39 109.3(3) . . ?
C42 C40 C39 109.6(3) . . ?
C41 C40 H40 109.2 . . ?
C42 C40 H40 109.2 . . ?
C39 C40 H40 109.2 . . ?
C40 C41 C37 109.6(3) . . ?
C40 C41 H411 109.7 . . ?
C37 C41 H411 109.7 . . ?
C40 C41 H412 109.7 . . ?
C37 C41 H412 109.7 . . ?
H411 C41 H412 108.2 . . ?
C40 C42 C35 109.2(3) . . ?
C40 C42 H421 109.8 . . ?
C35 C42 H421 109.8 . . ?
C40 C42 H422 109.8 . . ?
C35 C42 H422 109.8 . . ?
H421 C42 H422 108.3 . . ?
C44A C43 C48A 124.1(13) . . ?
C49 C43 C44 111.5(3) . . ?
C44A C43 C49A 108.1(10) . . ?
C48A C43 C49A 95.2(13) . . ?
C49 C43 C48 107.0(3) . . ?
C44 C43 C48 106.3(3) . . ?
C44A C43 P1 120.2(5) . . ?
C49 C43 P1 108.1(3) . . ?
C48A C43 P1 103.9(10) . . ?
C44 C43 P1 113.9(2) . . ?
C49A C43 P1 100.0(6) . . ?
C48 C43 P1 109.8(2) . . ?
C45 C44 C43 109.8(3) . . ?
C45 C44 H441 109.7 . . ?
C43 C44 H441 109.7 . . ?
C45 C44 H442 109.7 . . ?
C43 C44 H442 109.7 . . ?
H441 C44 H442 108.2 . . ?
C46 C45 C44 109.5(4) . . ?
C46 C45 C52 110.3(4) . . ?
C44 C45 C52 109.6(4) . . ?
C46 C45 H45 109.1 . . ?
C44 C45 H45 109.1 . . ?
C52 C45 H45 109.1 . . ?
C47 C46 C45 109.1(4) . . ?
C47 C46 H461 109.9 . . ?
C45 C46 H461 109.9 . . ?
C47 C46 H462 109.9 . . ?
C45 C46 H462 109.9 . . ?
H461 C46 H462 108.3 . . ?
C46 C47 C51 110.6(4) . . ?
C46 C47 C48 108.0(3) . . ?
C51 C47 C48 108.7(3) . . ?
C46 C47 H47 109.8 . . ?
C51 C47 H47 109.8 . . ?
C48 C47 H47 109.8 . . ?
C47 C48 C43 111.6(3) . . ?
C47 C48 H481 109.3 . . ?
C43 C48 H481 109.3 . . ?
C47 C48 H482 109.3 . . ?
C43 C48 H482 109.3 . . ?
H481 C48 H482 108.0 . . ?
C43 C49 C50 110.9(5) . . ?
C43 C49 H491 109.5 . . ?
C50 C49 H491 109.5 . . ?
C43 C49 H492 109.5 . . ?
C50 C49 H492 109.5 . . ?
H491 C49 H492 108.0 . . ?
C51 C50 C52 109.8(4) . . ?
C51 C50 C49 108.0(5) . . ?
C52 C50 C49 109.4(4) . . ?
C51 C50 H50 109.9 . . ?
C52 C50 H50 109.9 . . ?
C49 C50 H50 109.9 . . ?
C50 C51 C47 110.1(4) . . ?
C50 C51 H511 109.6 . . ?
C47 C51 H511 109.6 . . ?
C50 C51 H512 109.6 . . ?
C47 C51 H512 109.6 . . ?
H511 C51 H512 108.2 . . ?
C45 C52 C50 110.0(4) . . ?
C45 C52 H521 109.7 . . ?
C50 C52 H521 109.7 . . ?
C45 C52 H522 109.7 . . ?
C50 C52 H522 109.7 . . ?
H521 C52 H522 108.2 . . ?
C43 C44A C45A 100.6(11) . . ?
C43 C44A H443 111.7 . . ?
C45A C44A H443 111.7 . . ?
C43 C44A H444 111.7 . . ?
C45A C44A H444 111.7 . . ?
H443 C44A H444 109.4 . . ?
C46A C45A C52A 108.9(17) . . ?
C46A C45A C44A 115.2(14) . . ?
C52A C45A C44A 113.0(16) . . ?
C46A C45A H45A 106.4 . . ?
C52A C45A H45A 106.4 . . ?
C44A C45A H45A 106.4 . . ?
C45A C46A C47A 106.4(19) . . ?
C45A C46A H463 110.4 . . ?
C47A C46A H463 110.4 . . ?
C45A C46A H464 110.4 . . ?
C47A C46A H464 110.4 . . ?
H463 C46A H464 108.6 . . ?
C46A C47A C51A 110.8(19) . . ?
C46A C47A C48A 111(2) . . ?
C51A C47A C48A 110.7(18) . . ?
C46A C47A H47A 108.1 . . ?
C51A C47A H47A 108.1 . . ?
C48A C47A H47A 108.1 . . ?
C47A C48A C43 107.9(19) . . ?
C47A C48A H483 110.1 . . ?
C43 C48A H483 110.1 . . ?
C47A C48A H484 110.1 . . ?
C43 C48A H484 110.1 . . ?
H483 C48A H484 108.4 . . ?
C50A C49A C43 120.7(12) . . ?
C50A C49A H493 107.1 . . ?
C43 C49A H493 107.1 . . ?
C50A C49A H494 107.1 . . ?
C43 C49A H494 107.1 . . ?
H493 C49A H494 106.8 . . ?
C52A C50A C51A 105.8(17) . . ?
C52A C50A C49A 102.3(15) . . ?
C51A C50A C49A 105.9(13) . . ?
C52A C50A H50A 113.9 . . ?
C51A C50A H50A 113.9 . . ?
C49A C50A H50A 113.9 . . ?
C50A C51A C47A 108.8(18) . . ?
C50A C51A H513 109.9 . . ?
C47A C51A H513 109.9 . . ?
C50A C51A H514 109.9 . . ?
C47A C51A H514 109.9 . . ?
H513 C51A H514 108.3 . . ?
C50A C52A C45A 112.2(18) . . ?
C50A C52A H523 109.2 . . ?
C45A C52A H523 109.2 . . ?
C50A C52A H524 109.2 . . ?
C45A C52A H524 109.2 . . ?
H523 C52A H524 107.9 . . ?
C54 C53 P1 106.3(3) . . ?
C54 C53 H531 110.5 . . ?
P1 C53 H531 110.5 . . ?
C54 C53 H532 110.5 . . ?
P1 C53 H532 110.5 . . ?
H531 C53 H532 108.7 . . ?
C55 C54 C53 108.3(3) . . ?
C55 C54 H541 110.0 . . ?
C53 C54 H541 110.0 . . ?
C55 C54 H542 110.0 . . ?
C53 C54 H542 110.0 . . ?
H541 C54 H542 108.4 . . ?
C60 C55 C56 119.8(4) . . ?
C60 C55 C54 122.3(3) . . ?
C56 C55 C54 117.8(3) . . ?
C57 C56 C55 120.3(3) . . ?
C57 C56 P1 132.8(2) . . ?
C55 C56 P1 106.9(2) . . ?
C58 C57 C56 117.5(3) . . ?
C58 C57 C61 116.2(3) . . ?
C56 C57 C61 126.3(3) . . ?
C59 C58 C57 122.3(4) . . ?
C59 C58 H58 118.9 . . ?
C57 C58 H58 118.9 . . ?
C60 C59 C58 120.2(3) . . ?
C60 C59 H59 119.9 . . ?
C58 C59 H59 119.9 . . ?
C59 C60 C55 119.9(4) . . ?
C59 C60 H60 120.0 . . ?
C55 C60 H60 120.0 . . ?
C62A C61 C66A 120.0 . . ?
C62 C61 C66 119.1(4) . . ?
C62 C61 C57 120.5(3) . . ?
C62A C61 C57 131.6(4) . . ?
C66A C61 C57 108.4(4) . . ?
C66 C61 C57 119.2(3) . . ?
C63A C62A C61 120.0 . . ?
C63A C62A Cl1A 125.2(5) . . ?
C61 C62A Cl1A 114.7(4) . . ?
C62A C63A C64A 120.0 . . ?
C62A C63A H63A 120.0 . . ?
C64A C63A H63A 120.0 . . ?
C65A C64A C63A 120.0 . . ?
C65A C64A H64A 120.0 . . ?
C63A C64A H64A 120.0 . . ?
C64A C65A C66A 120.0 . . ?
C64A C65A H65A 120.0 . . ?
C66A C65A H65A 120.0 . . ?
C65A C66A C61 120.0 . . ?
C65A C66A H66A 120.0 . . ?
C61 C66A H66A 120.0 . . ?
C61 C62 C63 119.2(4) . . ?
C61 C62 Cl1 121.2(3) . . ?
C63 C62 Cl1 119.7(3) . . ?
C64 C63 C62 121.6(5) . . ?
C64 C63 H63 119.2 . . ?
C62 C63 H63 119.2 . . ?
C63 C64 C65 118.7(6) . . ?
C63 C64 H64 120.6 . . ?
C65 C64 H64 120.6 . . ?
C64 C65 C66 119.7(5) . . ?
C64 C65 H65 120.2 . . ?
C66 C65 H65 120.2 . . ?
C65 C66 C61 120.8(5) . . ?
C65 C66 H66 119.6 . . ?
C61 C66 H66 119.6 . . ?
C2 C1 C6 115.6(2) . . ?
C2 C1 B1 123.1(2) . . ?
C6 C1 B1 121.1(2) . . ?
C3 C2 C1 121.9(3) . . ?
C3 C2 H2 119.0 . . ?
C1 C2 H2 119.0 . . ?
C4 C3 C2 121.2(3) . . ?
C4 C3 C7 120.4(3) . . ?
C2 C3 C7 118.4(3) . . ?
C5 C4 C3 118.0(3) . . ?
C5 C4 H4 121.0 . . ?
C3 C4 H4 121.0 . . ?
C4 C5 C6 120.8(3) . . ?
C4 C5 C8 121.0(3) . . ?
C6 C5 C8 118.2(3) . . ?
C5 C6 C1 122.5(3) . . ?
C5 C6 H6 118.7 . . ?
C1 C6 H6 118.7 . . ?
F2 C7 F1 107.6(4) . . ?
F2 C7 F3 107.9(3) . . ?
F1 C7 F3 102.6(3) . . ?
F2 C7 C3 112.6(3) . . ?
F1 C7 C3 112.3(3) . . ?
F3 C7 C3 113.2(3) . . ?
F5 C8 F4 108.0(3) . . ?
F5 C8 F6 103.3(4) . . ?
F4 C8 F6 104.9(3) . . ?
F5 C8 C5 113.4(3) . . ?
F4 C8 C5 113.6(3) . . ?
F6 C8 C5 112.7(3) . . ?
C10 C9 C14 115.8(2) . . ?
C10 C9 B1 123.2(2) . . ?
C14 C9 B1 120.6(2) . . ?
C11 C10 C9 122.2(3) . . ?
C11 C10 H10 118.9 . . ?
C9 C10 H10 118.9 . . ?
C12 C11 C10 120.6(3) . . ?
C12 C11 C15 121.0(3) . . ?
C10 C11 C15 118.3(3) . . ?
C13 C12 C11 118.3(3) . . ?
C13 C12 H12 120.9 . . ?
C11 C12 H12 120.9 . . ?
C12 C13 C14 120.8(3) . . ?
C12 C13 C16 120.4(3) . . ?
C14 C13 C16 118.8(3) . . ?
C13 C14 C9 122.3(3) . . ?
C13 C14 H14 118.8 . . ?
C9 C14 H14 118.8 . . ?
F9 C15 F7 106.4(4) . . ?
F9 C15 F8 109.2(3) . . ?
F7 C15 F8 104.4(3) . . ?
F9 C15 C11 113.9(3) . . ?
F7 C15 C11 112.2(3) . . ?
F8 C15 C11 110.3(3) . . ?
F12 C16 F11 105.0(3) . . ?
F12 C16 F10 107.0(4) . . ?
F11 C16 F10 105.7(3) . . ?
F12 C16 C13 112.2(3) . . ?
F11 C16 C13 114.3(3) . . ?
F10 C16 C13 112.0(3) . . ?
C18 C17 C22 115.9(2) . . ?
C18 C17 B1 120.2(2) . . ?
C22 C17 B1 123.6(2) . . ?
C17 C18 C19 122.0(3) . . ?
C17 C18 H18 119.0 . . ?
C19 C18 H18 119.0 . . ?
C20 C19 C18 121.0(3) . . ?
C20 C19 C23 120.3(3) . . ?
C18 C19 C23 118.6(3) . . ?
C21 C20 C19 117.9(3) . . ?
C21 C20 H20 121.0 . . ?
C19 C20 H20 121.0 . . ?
C20 C21 C22 120.9(3) . . ?
C20 C21 C24 119.5(3) . . ?
C22 C21 C24 119.6(3) . . ?
C21 C22 C17 122.2(3) . . ?
C21 C22 H22 118.9 . . ?
C17 C22 H22 118.9 . . ?
F15 C23 F14 108.6(3) . . ?
F15 C23 F13 104.3(3) . . ?
F14 C23 F13 104.7(3) . . ?
F15 C23 C19 113.5(3) . . ?
F14 C23 C19 113.5(3) . . ?
F13 C23 C19 111.5(3) . . ?
F16 C24 F17 107.3(3) . . ?
F16 C24 F18 106.0(3) . . ?
F17 C24 F18 106.5(3) . . ?
F17A C24 F18A 104.6(4) . . ?
F17A C24 F16A 104.6(4) . . ?
F18A C24 F16A 103.8(3) . . ?
F16 C24 C21 110.6(3) . . ?
F17 C24 C21 113.1(3) . . ?
F18 C24 C21 112.9(3) . . ?
F17A C24 C21 113.1(4) . . ?
F18A C24 C21 115.4(4) . . ?
F16A C24 C21 114.2(5) . . ?
C30 C25 C26 115.6(2) . . ?
C30 C25 B1 121.6(2) . . ?
C26 C25 B1 122.4(2) . . ?
C25 C26 C27 121.9(3) . . ?
C25 C26 H26 119.0 . . ?
C27 C26 H26 119.0 . . ?
C28 C27 C26 121.1(3) . . ?
C28 C27 C31 120.2(3) . . ?
C26 C27 C31 118.7(3) . . ?
C27 C28 C29 117.9(3) . . ?
C27 C28 H28 121.1 . . ?
C29 C28 H28 121.1 . . ?
C28 C29 C30 121.0(3) . . ?
C28 C29 C32 118.5(3) . . ?
C30 C29 C32 120.6(3) . . ?
C29 C30 C25 122.4(3) . . ?
C29 C30 H30 118.8 . . ?
C25 C30 H30 118.8 . . ?
F19 C31 F21 106.9(3) . . ?
F19 C31 F20 106.9(3) . . ?
F21 C31 F20 105.4(3) . . ?
F19 C31 C27 112.7(3) . . ?
F21 C31 C27 111.8(3) . . ?
F20 C31 C27 112.7(3) . . ?
F22 C32 F24 107.2(4) . . ?
F23A C32 F22A 105.8(3) . . ?
F22 C32 F23 105.0(3) . . ?
F24 C32 F23 105.0(3) . . ?
F23A C32 F24A 104.4(3) . . ?
F22A C32 F24A 103.3(3) . . ?
F22 C32 C29 118.6(4) . . ?
F23A C32 C29 117.9(3) . . ?
F24 C32 C29 113.4(4) . . ?
F22A C32 C29 114.6(4) . . ?
F23 C32 C29 106.5(4) . . ?
F24A C32 C29 109.3(4) . . ?
C1 B1 C9 112.9(2) . . ?
C1 B1 C25 112.5(2) . . ?
C9 B1 C25 103.0(2) . . ?
C1 B1 C17 103.5(2) . . ?
C9 B1 C17 112.2(2) . . ?
C25 B1 C17 113.0(2) . . ?

loop_
_geom_bond_atom_site_label_1
_geom_bond_atom_site_label_2
_geom_bond_distance
_geom_bond_site_symmetry_2
_geom_bond_publ_flag
P1 C53 1.814(4) . ?
P1 C56 1.831(3) . ?
P1 C43 1.852(3) . ?
P1 C33 1.856(3) . ?
C33 C34 1.540(4) . ?
C33 C38 1.547(4) . ?
C33 C39 1.552(4) . ?
C34 C35 1.543(4) . ?
C34 H341 0.9900 . ?
C34 H342 0.9900 . ?
C35 C36 1.523(6) . ?
C35 C42 1.538(5) . ?
C35 H35 1.0000 . ?
C36 C37 1.527(6) . ?
C36 H361 0.9900 . ?
C36 H362 0.9900 . ?
C37 C41 1.529(6) . ?
C37 C38 1.537(5) . ?
C37 H37 1.0000 . ?
C38 H381 0.9900 . ?
C38 H382 0.9900 . ?
C39 C40 1.539(5) . ?
C39 H391 0.9900 . ?
C39 H392 0.9900 . ?
C40 C41 1.521(6) . ?
C40 C42 1.526(6) . ?
C40 H40 1.0000 . ?
C41 H411 0.9900 . ?
C41 H412 0.9900 . ?
C42 H421 0.9900 . ?
C42 H422 0.9900 . ?
C43 C44A 1.530(4) . ?
C43 C49 1.535(3) . ?
C43 C48A 1.539(4) . ?
C43 C44 1.542(3) . ?
C43 C49A 1.546(4) . ?
C43 C48 1.556(3) . ?
C44 C45 1.536(3) . ?
C44 H441 0.9900 . ?
C44 H442 0.9900 . ?
C45 C46 1.534(4) . ?
C45 C52 1.536(4) . ?
C45 H45 1.0000 . ?
C46 C47 1.532(3) . ?
C46 H461 0.9900 . ?
C46 H462 0.9900 . ?
C47 C51 1.535(3) . ?
C47 C48 1.539(3) . ?
C47 H47 1.0000 . ?
C48 H481 0.9900 . ?
C48 H482 0.9900 . ?
C49 C50 1.539(3) . ?
C49 H491 0.9900 . ?
C49 H492 0.9900 . ?
C50 C51 1.534(4) . ?
C50 C52 1.537(3) . ?
C50 H50 1.0000 . ?
C51 H511 0.9900 . ?
C51 H512 0.9900 . ?
C52 H521 0.9900 . ?
C52 H522 0.9900 . ?
C44A C45A 1.537(4) . ?
C44A H443 0.9900 . ?
C44A H444 0.9900 . ?
C45A C46A 1.537(4) . ?
C45A C52A 1.537(4) . ?
C45A H45A 1.0000 . ?
C46A C47A 1.537(4) . ?
C46A H463 0.9900 . ?
C46A H464 0.9900 . ?
C47A C51A 1.538(4) . ?
C47A C48A 1.538(4) . ?
C47A H47A 1.0000 . ?
C48A H483 0.9900 . ?
C48A H484 0.9900 . ?
C49A C50A 1.540(4) . ?
C49A H493 0.9900 . ?
C49A H494 0.9900 . ?
C50A C52A 1.537(4) . ?
C50A C51A 1.538(4) . ?
C50A H50A 1.0000 . ?
C51A H513 0.9900 . ?
C51A H514 0.9900 . ?
C52A H523 0.9900 . ?
C52A H524 0.9900 . ?
C53 C54 1.532(6) . ?
C53 H531 0.9900 . ?
C53 H532 0.9900 . ?
C54 C55 1.499(6) . ?
C54 H541 0.9900 . ?
C54 H542 0.9900 . ?
C55 C60 1.390(5) . ?
C55 C56 1.414(4) . ?
C56 C57 1.405(5) . ?
C57 C58 1.393(5) . ?
C57 C61 1.504(5) . ?
C58 C59 1.380(6) . ?
C58 H58 0.9500 . ?
C59 C60 1.375(7) . ?
C59 H59 0.9500 . ?
C60 H60 0.9500 . ?
C61 C62 1.379(3) . ?
C61 C62A 1.3900 . ?
C61 C66A 1.3900 . ?
C61 C66 1.390(3) . ?
C62A C63A 1.3900 . ?
C62A Cl1A 1.685(6) . ?
C63A C64A 1.3900 . ?
C63A H63A 0.9500 . ?
C64A C65A 1.3900 . ?
C64A H64A 0.9500 . ?
C65A C66A 1.3900 . ?
C65A H65A 0.9500 . ?
C66A H66A 0.9500 . ?
C62 C63 1.388(3) . ?
C62 Cl1 1.705(5) . ?
C63 C64 1.385(4) . ?
C63 H63 0.9500 . ?
C64 C65 1.386(4) . ?
C64 H64 0.9500 . ?
C65 C66 1.389(3) . ?
C65 H65 0.9500 . ?
C66 H66 0.9500 . ?
F1 C7 1.321(5) . ?
F2 C7 1.309(5) . ?
F3 C7 1.331(5) . ?
F4 C8 1.310(4) . ?
F5 C8 1.306(5) . ?
F6 C8 1.329(5) . ?
F7 C15 1.343(5) . ?
F8 C15 1.350(4) . ?
F9 C15 1.288(4) . ?
F10 C16 1.326(5) . ?
F11 C16 1.321(4) . ?
F12 C16 1.311(5) . ?
F13 C23 1.354(5) . ?
F14 C23 1.324(4) . ?
F15 C23 1.323(5) . ?
F19 C31 1.339(4) . ?
F20 C31 1.342(4) . ?
F21 C31 1.341(4) . ?
F16 C24 1.303(3) . ?
F17 C24 1.306(3) . ?
F18 C24 1.310(3) . ?
F22 C32 1.297(3) . ?
F23 C32 1.327(4) . ?
F24 C32 1.305(4) . ?
F16A C24 1.324(4) . ?
F17A C24 1.316(4) . ?
F18A C24 1.322(4) . ?
F22A C32 1.314(4) . ?
F23A C32 1.304(3) . ?
F24A C32 1.337(4) . ?
C1 C2 1.398(4) . ?
C1 C6 1.400(4) . ?
C1 B1 1.634(4) . ?
C2 C3 1.393(4) . ?
C2 H2 0.9500 . ?
C3 C4 1.384(5) . ?
C3 C7 1.492(4) . ?
C4 C5 1.380(4) . ?
C4 H4 0.9500 . ?
C5 C6 1.389(4) . ?
C5 C8 1.500(5) . ?
C6 H6 0.9500 . ?
C9 C10 1.396(4) . ?
C9 C14 1.398(4) . ?
C9 B1 1.636(4) . ?
C10 C11 1.394(4) . ?
C10 H10 0.9500 . ?
C11 C12 1.386(4) . ?
C11 C15 1.518(5) . ?
C12 C13 1.380(4) . ?
C12 H12 0.9500 . ?
C13 C14 1.389(4) . ?
C13 C16 1.491(4) . ?
C14 H14 0.9500 . ?
C17 C18 1.394(4) . ?
C17 C22 1.396(4) . ?
C17 B1 1.644(4) . ?
C18 C19 1.396(4) . ?
C18 H18 0.9500 . ?
C19 C20 1.384(5) . ?
C19 C23 1.486(4) . ?
C20 C21 1.381(5) . ?
C20 H20 0.9500 . ?
C21 C22 1.393(4) . ?
C21 C24 1.494(4) . ?
C22 H22 0.9500 . ?
C25 C30 1.396(4) . ?
C25 C26 1.396(4) . ?
C25 B1 1.640(4) . ?
C26 C27 1.398(4) . ?
C26 H26 0.9500 . ?
C27 C28 1.379(4) . ?
C27 C31 1.488(4) . ?
C28 C29 1.380(4) . ?
C28 H28 0.9500 . ?
C29 C30 1.391(4) . ?
C29 C32 1.473(5) . ?
C30 H30 0.9500 . ?

loop_
_geom_torsion_atom_site_label_1
_geom_torsion_atom_site_label_2
_geom_torsion_atom_site_label_3
_geom_torsion_atom_site_label_4
_geom_torsion
_geom_torsion_site_symmetry_1
_geom_torsion_site_symmetry_2
_geom_torsion_site_symmetry_3
_geom_torsion_site_symmetry_4
_geom_torsion_publ_flag
C53 P1 C33 C34 -168.5(3) . . . . ?
C56 P1 C33 C34 87.3(2) . . . . ?
C43 P1 C33 C34 -46.6(3) . . . . ?
C53 P1 C33 C38 -47.1(3) . . . . ?
C56 P1 C33 C38 -151.3(2) . . . . ?
C43 P1 C33 C38 74.8(2) . . . . ?
C53 P1 C33 C39 70.1(3) . . . . ?
C56 P1 C33 C39 -34.1(3) . . . . ?
C43 P1 C33 C39 -168.0(2) . . . . ?
C38 C33 C34 C35 60.4(3) . . . . ?
C39 C33 C34 C35 -57.8(3) . . . . ?
P1 C33 C34 C35 -177.5(2) . . . . ?
C33 C34 C35 C36 -61.2(4) . . . . ?
C33 C34 C35 C42 59.2(4) . . . . ?
C42 C35 C36 C37 -59.5(4) . . . . ?
C34 C35 C36 C37 60.6(4) . . . . ?
C35 C36 C37 C41 59.9(4) . . . . ?
C35 C36 C37 C38 -60.6(4) . . . . ?
C36 C37 C38 C33 59.9(4) . . . . ?
C41 C37 C38 C33 -60.5(4) . . . . ?
C34 C33 C38 C37 -59.4(3) . . . . ?
C39 C33 C38 C37 59.8(3) . . . . ?
P1 C33 C38 C37 176.1(2) . . . . ?
C34 C33 C39 C40 58.3(4) . . . . ?
C38 C33 C39 C40 -60.0(4) . . . . ?
P1 C33 C39 C40 -178.0(3) . . . . ?
C33 C39 C40 C41 60.7(4) . . . . ?
C33 C39 C40 C42 -60.2(4) . . . . ?
C42 C40 C41 C37 59.7(4) . . . . ?
C39 C40 C41 C37 -60.7(4) . . . . ?
C36 C37 C41 C40 -59.9(4) . . . . ?
C38 C37 C41 C40 60.8(5) . . . . ?
C41 C40 C42 C35 -58.8(4) . . . . ?
C39 C40 C42 C35 61.5(4) . . . . ?
C36 C35 C42 C40 58.7(4) . . . . ?
C34 C35 C42 C40 -60.9(4) . . . . ?
C53 P1 C43 C44A 145.5(9) . . . . ?
C56 P1 C43 C44A -110.8(9) . . . . ?
C33 P1 C43 C44A 24.2(9) . . . . ?
C53 P1 C43 C49 -51.3(3) . . . . ?
C56 P1 C43 C49 52.3(3) . . . . ?
C33 P1 C43 C49 -172.6(3) . . . . ?
C53 P1 C43 C48A -70.2(12) . . . . ?
C56 P1 C43 C48A 33.4(12) . . . . ?
C33 P1 C43 C48A 168.5(12) . . . . ?
C53 P1 C43 C44 73.3(3) . . . . ?
C56 P1 C43 C44 176.9(3) . . . . ?
C33 P1 C43 C44 -48.0(3) . . . . ?
C53 P1 C43 C49A 27.7(8) . . . . ?
C56 P1 C43 C49A 131.3(8) . . . . ?
C33 P1 C43 C49A -93.6(8) . . . . ?
C53 P1 C43 C48 -167.6(2) . . . . ?
C56 P1 C43 C48 -64.0(3) . . . . ?
C33 P1 C43 C48 71.0(3) . . . . ?
C49 C43 C44 C45 -56.0(5) . . . . ?
C48 C43 C44 C45 60.2(4) . . . . ?
P1 C43 C44 C45 -178.8(3) . . . . ?
C43 C44 C45 C46 -62.6(5) . . . . ?
C43 C44 C45 C52 58.5(5) . . . . ?
C44 C45 C46 C47 61.7(5) . . . . ?
C52 C45 C46 C47 -59.1(4) . . . . ?
C45 C46 C47 C51 58.9(4) . . . . ?
C45 C46 C47 C48 -60.0(5) . . . . ?
C46 C47 C48 C43 61.1(4) . . . . ?
C51 C47 C48 C43 -59.0(4) . . . . ?
C49 C43 C48 C47 58.7(4) . . . . ?
C44 C43 C48 C47 -60.6(4) . . . . ?
P1 C43 C48 C47 175.8(2) . . . . ?
C44 C43 C49 C50 55.5(5) . . . . ?
C48 C43 C49 C50 -60.3(4) . . . . ?
P1 C43 C49 C50 -178.4(3) . . . . ?
C43 C49 C50 C51 62.5(5) . . . . ?
C43 C49 C50 C52 -56.9(6) . . . . ?
C52 C50 C51 C47 58.0(5) . . . . ?
C49 C50 C51 C47 -61.2(5) . . . . ?
C46 C47 C51 C50 -58.8(5) . . . . ?
C48 C47 C51 C50 59.6(5) . . . . ?
C46 C45 C52 C50 59.3(5) . . . . ?
C44 C45 C52 C50 -61.3(5) . . . . ?
C51 C50 C52 C45 -58.3(6) . . . . ?
C49 C50 C52 C45 60.1(6) . . . . ?
C48A C43 C44A C45A 49.2(18) . . . . ?
C49A C43 C44A C45A -60.4(13) . . . . ?
P1 C43 C44A C45A -174.0(8) . . . . ?
C43 C44A C45A C46A -58(2) . . . . ?
C43 C44A C45A C52A 68.5(18) . . . . ?
C52A C45A C46A C47A -59(2) . . . . ?
C44A C45A C46A C47A 69(2) . . . . ?
C45A C46A C47A C51A 62(2) . . . . ?
C45A C46A C47A C48A -61(2) . . . . ?
C46A C47A C48A C43 50(2) . . . . ?
C51A C47A C48A C43 -73(2) . . . . ?
C44A C43 C48A C47A -48(2) . . . . ?
C49A C43 C48A C47A 67.6(18) . . . . ?
P1 C43 C48A C47A 169.2(14) . . . . ?
C44A C43 C49A C50A 60.8(17) . . . . ?
C48A C43 C49A C50A -67.6(18) . . . . ?
P1 C43 C49A C50A -172.7(14) . . . . ?
C43 C49A C50A C52A -50.7(19) . . . . ?
C43 C49A C50A C51A 60(2) . . . . ?
C52A C50A C51A C47A 60.6(18) . . . . ?
C49A C50A C51A C47A -47.5(19) . . . . ?
C46A C47A C51A C50A -65(2) . . . . ?
C48A C47A C51A C50A 59(2) . . . . ?
C51A C50A C52A C45A -61(2) . . . . ?
C49A C50A C52A C45A 50(2) . . . . ?
C46A C45A C52A C50A 62(2) . . . . ?
C44A C45A C52A C50A -67(2) . . . . ?
C56 P1 C53 C54 -19.7(3) . . . . ?
C43 P1 C53 C54 95.6(3) . . . . ?
C33 P1 C53 C54 -137.5(3) . . . . ?
P1 C53 C54 C55 24.3(4) . . . . ?
C53 C54 C55 C60 162.7(3) . . . . ?
C53 C54 C55 C56 -19.4(4) . . . . ?
C60 C55 C56 C57 1.2(4) . . . . ?
C54 C55 C56 C57 -176.7(3) . . . . ?
C60 C55 C56 P1 -177.6(3) . . . . ?
C54 C55 C56 P1 4.5(3) . . . . ?
C53 P1 C56 C57 -169.2(3) . . . . ?
C43 P1 C56 C57 78.6(3) . . . . ?
C33 P1 C56 C57 -57.3(3) . . . . ?
C53 P1 C56 C55 9.4(2) . . . . ?
C43 P1 C56 C55 -102.8(2) . . . . ?
C33 P1 C56 C55 121.2(2) . . . . ?
C55 C56 C57 C58 -0.9(4) . . . . ?
P1 C56 C57 C58 177.5(3) . . . . ?
C55 C56 C57 C61 178.7(3) . . . . ?
P1 C56 C57 C61 -2.9(5) . . . . ?
C56 C57 C58 C59 -0.6(5) . . . . ?
C61 C57 C58 C59 179.8(3) . . . . ?
C57 C58 C59 C60 1.8(6) . . . . ?
C58 C59 C60 C55 -1.5(6) . . . . ?
C56 C55 C60 C59 0.0(5) . . . . ?
C54 C55 C60 C59 177.9(3) . . . . ?
C58 C57 C61 C62 78.1(4) . . . . ?
C56 C57 C61 C62 -101.5(4) . . . . ?
C58 C57 C61 C62A -69.8(8) . . . . ?
C56 C57 C61 C62A 110.6(8) . . . . ?
C58 C57 C61 C66A 112.0(6) . . . . ?
C56 C57 C61 C66A -67.6(6) . . . . ?
C58 C57 C61 C66 -89.4(4) . . . . ?
C56 C57 C61 C66 91.1(4) . . . . ?
C66A C61 C62A C63A 0.0 . . . . ?
C57 C61 C62A C63A -178.0(6) . . . . ?
C66A C61 C62A Cl1A 178.8(9) . . . . ?
C57 C61 C62A Cl1A 0.8(12) . . . . ?
C61 C62A C63A C64A 0.0 . . . . ?
Cl1A C62A C63A C64A -178.7(10) . . . . ?
C62A C63A C64A C65A 0.0 . . . . ?
C63A C64A C65A C66A 0.0 . . . . ?
C64A C65A C66A C61 0.0 . . . . ?
C62A C61 C66A C65A 0.0 . . . . ?
C57 C61 C66A C65A 178.5(4) . . . . ?
C66 C61 C62 C63 -11.0(7) . . . . ?
C57 C61 C62 C63 -178.4(4) . . . . ?
C66 C61 C62 Cl1 168.2(4) . . . . ?
C57 C61 C62 Cl1 0.8(6) . . . . ?
C61 C62 C63 C64 4.6(8) . . . . ?
Cl1 C62 C63 C64 -174.6(5) . . . . ?
C62 C63 C64 C65 3.6(9) . . . . ?
C63 C64 C65 C66 -5.2(9) . . . . ?
C64 C65 C66 C61 -1.2(8) . . . . ?
C62 C61 C66 C65 9.4(7) . . . . ?
C57 C61 C66 C65 177.0(4) . . . . ?
C6 C1 C2 C3 -1.1(4) . . . . ?
B1 C1 C2 C3 -174.8(2) . . . . ?
C1 C2 C3 C4 1.0(4) . . . . ?
C1 C2 C3 C7 -179.4(3) . . . . ?
C2 C3 C4 C5 -0.3(4) . . . . ?
C7 C3 C4 C5 -179.9(3) . . . . ?
C3 C4 C5 C6 -0.2(4) . . . . ?
C3 C4 C5 C8 179.5(3) . . . . ?
C4 C5 C6 C1 0.0(4) . . . . ?
C8 C5 C6 C1 -179.7(3) . . . . ?
C2 C1 C6 C5 0.6(4) . . . . ?
B1 C1 C6 C5 174.5(2) . . . . ?
C4 C3 C7 F2 112.2(4) . . . . ?
C2 C3 C7 F2 -67.3(4) . . . . ?
C4 C3 C7 F1 -126.2(4) . . . . ?
C2 C3 C7 F1 54.3(4) . . . . ?
C4 C3 C7 F3 -10.6(5) . . . . ?
C2 C3 C7 F3 169.9(3) . . . . ?
C4 C5 C8 F5 123.1(4) . . . . ?
C6 C5 C8 F5 -57.2(4) . . . . ?
C4 C5 C8 F4 -0.7(5) . . . . ?
C6 C5 C8 F4 179.0(3) . . . . ?
C4 C5 C8 F6 -119.9(4) . . . . ?
C6 C5 C8 F6 59.8(4) . . . . ?
C14 C9 C10 C11 0.9(4) . . . . ?
B1 C9 C10 C11 173.3(3) . . . . ?
C9 C10 C11 C12 0.2(5) . . . . ?
C9 C10 C11 C15 -176.0(3) . . . . ?
C10 C11 C12 C13 -1.1(5) . . . . ?
C15 C11 C12 C13 175.0(3) . . . . ?
C11 C12 C13 C14 0.8(4) . . . . ?
C11 C12 C13 C16 179.5(3) . . . . ?
C12 C13 C14 C9 0.4(4) . . . . ?
C16 C13 C14 C9 -178.3(3) . . . . ?
C10 C9 C14 C13 -1.3(4) . . . . ?
B1 C9 C14 C13 -173.8(2) . . . . ?
C12 C11 C15 F9 7.1(5) . . . . ?
C10 C11 C15 F9 -176.7(4) . . . . ?
C12 C11 C15 F7 -113.7(4) . . . . ?
C10 C11 C15 F7 62.5(4) . . . . ?
C12 C11 C15 F8 130.3(3) . . . . ?
C10 C11 C15 F8 -53.5(4) . . . . ?
C12 C13 C16 F12 135.6(4) . . . . ?
C14 C13 C16 F12 -45.6(5) . . . . ?
C12 C13 C16 F11 16.2(5) . . . . ?
C14 C13 C16 F11 -165.0(3) . . . . ?
C12 C13 C16 F10 -103.9(4) . . . . ?
C14 C13 C16 F10 74.9(5) . . . . ?
C22 C17 C18 C19 -0.8(4) . . . . ?
B1 C17 C18 C19 173.1(3) . . . . ?
C17 C18 C19 C20 1.1(5) . . . . ?
C17 C18 C19 C23 177.7(3) . . . . ?
C18 C19 C20 C21 -0.5(5) . . . . ?
C23 C19 C20 C21 -177.1(3) . . . . ?
C19 C20 C21 C22 -0.3(5) . . . . ?
C19 C20 C21 C24 178.4(3) . . . . ?
C20 C21 C22 C17 0.6(5) . . . . ?
C24 C21 C22 C17 -178.2(3) . . . . ?
C18 C17 C22 C21 0.0(4) . . . . ?
B1 C17 C22 C21 -173.7(3) . . . . ?
C20 C19 C23 F15 -136.7(4) . . . . ?
C18 C19 C23 F15 46.6(5) . . . . ?
C20 C19 C23 F14 -12.0(5) . . . . ?
C18 C19 C23 F14 171.3(3) . . . . ?
C20 C19 C23 F13 105.9(4) . . . . ?
C18 C19 C23 F13 -70.8(4) . . . . ?
C20 C21 C24 F16 105.9(5) . . . . ?
C22 C21 C24 F16 -75.4(5) . . . . ?
C20 C21 C24 F17 -14.6(5) . . . . ?
C22 C21 C24 F17 164.2(4) . . . . ?
C20 C21 C24 F18 -135.6(4) . . . . ?
C22 C21 C24 F18 43.2(5) . . . . ?
C20 C21 C24 F17A -93.2(7) . . . . ?
C22 C21 C24 F17A 85.5(7) . . . . ?
C20 C21 C24 F18A 146.4(6) . . . . ?
C22 C21 C24 F18A -34.8(7) . . . . ?
C20 C21 C24 F16A 26.2(7) . . . . ?
C22 C21 C24 F16A -155.0(6) . . . . ?
C30 C25 C26 C27 0.1(4) . . . . ?
B1 C25 C26 C27 172.6(2) . . . . ?
C25 C26 C27 C28 0.9(4) . . . . ?
C25 C26 C27 C31 -177.9(3) . . . . ?
C26 C27 C28 C29 -1.3(5) . . . . ?
C31 C27 C28 C29 177.5(3) . . . . ?
C27 C28 C29 C30 0.6(5) . . . . ?
C27 C28 C29 C32 -179.9(3) . . . . ?
C28 C29 C30 C25 0.5(5) . . . . ?
C32 C29 C30 C25 -179.0(3) . . . . ?
C26 C25 C30 C29 -0.8(4) . . . . ?
B1 C25 C30 C29 -173.3(3) . . . . ?
C28 C27 C31 F19 12.4(5) . . . . ?
C26 C27 C31 F19 -168.8(3) . . . . ?
C28 C27 C31 F21 -108.1(3) . . . . ?
C26 C27 C31 F21 70.7(4) . . . . ?
C28 C27 C31 F20 133.4(3) . . . . ?
C26 C27 C31 F20 -47.7(4) . . . . ?
C28 C29 C32 F22 13.9(7) . . . . ?
C30 C29 C32 F22 -166.6(6) . . . . ?
C28 C29 C32 F23A -169.7(5) . . . . ?
C30 C29 C32 F23A 9.8(6) . . . . ?
C28 C29 C32 F24 140.9(6) . . . . ?
C30 C29 C32 F24 -39.6(6) . . . . ?
C28 C29 C32 F22A -44.1(6) . . . . ?
C30 C29 C32 F22A 135.4(5) . . . . ?
C28 C29 C32 F23 -104.1(6) . . . . ?
C30 C29 C32 F23 75.4(6) . . . . ?
C28 C29 C32 F24A 71.3(5) . . . . ?
C30 C29 C32 F24A -109.2(5) . . . . ?
C2 C1 B1 C9 -142.5(2) . . . . ?
C6 C1 B1 C9 44.2(3) . . . . ?
C2 C1 B1 C25 -26.4(3) . . . . ?
C6 C1 B1 C25 160.3(2) . . . . ?
C2 C1 B1 C17 95.9(3) . . . . ?
C6 C1 B1 C17 -77.4(3) . . . . ?
C10 C9 B1 C1 26.2(4) . . . . ?
C14 C9 B1 C1 -161.8(2) . . . . ?
C10 C9 B1 C25 -95.5(3) . . . . ?
C14 C9 B1 C25 76.5(3) . . . . ?
C10 C9 B1 C17 142.7(3) . . . . ?
C14 C9 B1 C17 -45.4(3) . . . . ?
C30 C25 B1 C1 -43.1(3) . . . . ?
C26 C25 B1 C1 144.9(2) . . . . ?
C30 C25 B1 C9 78.8(3) . . . . ?
C26 C25 B1 C9 -93.2(3) . . . . ?
C30 C25 B1 C17 -159.9(2) . . . . ?
C26 C25 B1 C17 28.1(3) . . . . ?
C18 C17 B1 C1 -75.8(3) . . . . ?
C22 C17 B1 C1 97.6(3) . . . . ?
C18 C17 B1 C9 162.1(2) . . . . ?
C22 C17 B1 C9 -24.5(3) . . . . ?
C18 C17 B1 C25 46.2(3) . . . . ?
C22 C17 B1 C25 -140.4(3) . . . . ?

loop_
_exptl_oxdiff_crystal_face_indexfrac_h
_exptl_oxdiff_crystal_face_indexfrac_k
_exptl_oxdiff_crystal_face_indexfrac_l
_exptl_oxdiff_crystal_face_x
_exptl_oxdiff_crystal_face_y
_exptl_oxdiff_crystal_face_z
-5.0012 0.0109 0.9952 0.0253 0.4009 0.1094
5.0012 -0.0109 -0.9952 -0.0253 -0.4009 -0.1094
-0.0287 -2.9975 5.0159 -0.4502 0.0303 0.1133
0.0287 2.9975 -5.0159 0.4502 -0.0303 -0.1133
-0.9707 5.0019 -3.0195 0.6183 -0.0023 0.1054
-1.0101 2.0067 5.0011 0.0881 0.0095 0.3780
0.0142 -1.0043 -5.0051 0.0279 0.0515 -0.3161
-0.0142 1.0043 5.0051 -0.0279 -0.0515 0.3161
0.0070 -3.0051 -4.9997 -0.1832 0.0924 -0.4174
-0.0070 3.0051 4.9997 0.1832 -0.0924 0.4174
